data_1537051
loop_
_publ_author_name
'Zheng, Y.-Q.'
'Peters, K.'
'Grin', Yu.'
'von Schnering, H.G.'

_publ_section_title
;
 Syntheses and crystal structures of the cluster compounds A2 ((W6 Br8)
 Br6) with A= K, Rb, Cs
;
_journal_name_full 'Zeitschrift fuer Anorganische und Allgemeine Chemie'
_journal_page_first 506
_journal_page_last 512
_journal_volume 624
_journal_year 1998
_chemical_formula_sum 'Br14 K2 W6'
_chemical_name_systematic 'K2 (Br8 (W Br)6)'
_space_group_IT_number 201
_symmetry_space_group_name_Hall '-P 2ab 2bc 3'
_symmetry_space_group_name_H-M 'P n -3 :2'
_cell_angle_alpha 90
_cell_angle_beta 90
_cell_angle_gamma 90
_cell_formula_units_Z 4
_cell_length_a 13.808
_cell_length_b 13.808
_cell_length_c 13.808
_cell_volume 2632.645
_citation_journal_id_ASTM ZAACAB
_cod_data_source_file Zheng_ZAACAB_1998_732.cif
_cod_data_source_block Br14K2W6
_cod_database_code 1537051

loop_
_symmetry_equiv_pos_as_xyz
x,y,z
-x+1/2,-y+1/2,z
x,-y+1/2,-z+1/2
-x+1/2,y,-z+1/2
z,x,y
-z+1/2,-x+1/2,y
z,-x+1/2,-y+1/2
-z+1/2,x,-y+1/2
y,z,x
y,-z+1/2,-x+1/2
-y+1/2,z,-x+1/2
-y+1/2,-z+1/2,x
-x,-y,-z
x-1/2,y-1/2,-z
-x,y-1/2,z-1/2
x-1/2,-y,z-1/2
-z,-x,-y
z-1/2,x-1/2,-y
-z,x-1/2,y-1/2
z-1/2,-x,y-1/2
-y,-z,-x
-y,z-1/2,x-1/2
y-1/2,-z,x-1/2
y-1/2,z-1/2,-x

loop_
_atom_site_label
_atom_site_type_symbol
_atom_site_fract_x
_atom_site_fract_y
_atom_site_fract_z
_atom_site_occupancy
_atom_site_U_iso_or_equiv
Br2 Br-1 0.1968 0.0502 -0.1139 1 0.0
W1 W+2 0.12425 -0.03126 0.04199 1 0.0
K2 K+1 0.25 0.75 0.75 0.67 0.0
K1 K+1 0.5 0 0 1 0.0
Br1 Br-1 0.1348 0.1348 0.1348 1 0.0
Br3 Br-1 0.2977 -0.0761 0.0981 1 0.0
